data_2216644
loop_
_publ_author_name
'Davies, Melari'
'Goette, Sebastian'
'Kl\"ufers, Peter'
'Schwarz, Thomas'

_publ_section_title
;Methyl
 4,6-<i>O</i>-benzylidene-2,3-dideoxy-3-hydroxyimino-\a-<small>D</small>-<i>erythro</i>-pyranoside
 methanol solvate
;
_journal_coeditor_code LN2001
_journal_issue 12
_journal_name_full 'Acta Crystallographica Section E'
_journal_page_first o4765
_journal_page_last o4765
_journal_paper_doi 10.1107/S1600536807059521
_journal_volume 63
_journal_year 2007
_chemical_formula_moiety 'C14 H17 N O5, C H4 O'
_chemical_formula_sum 'C15 H21 N O6'
_chemical_formula_weight 311.33
_chemical_name_systematic
;Methyl
 4,6-<i>O</i>-benzylidene-2,3-dideoxy-3-hydroxyimino-\a-D-<i>erythro</i>-\
pyranoside
 methanol solvate
;
_space_group_IT_number 5
_symmetry_cell_setting monoclinic
_symmetry_space_group_name_Hall 'C 2y'
_symmetry_space_group_name_H-M 'C 1 2 1'
_atom_sites_solution_hydrogens difmap
_atom_sites_solution_primary direct
_atom_sites_solution_secondary difmap
_audit_creation_method 'form98_non/compatible with shelxl97-2'
_cell_angle_alpha 90.00
_cell_angle_beta 109.009(3)
_cell_angle_gamma 90.00
_cell_formula_units_Z 4
_cell_length_a 21.8696(12)
_cell_length_b 4.7001(2)
_cell_length_c 16.0494(8)
_cell_measurement_reflns_used 8876
_cell_measurement_temperature 200(2)
_cell_measurement_theta_max 27.485
_cell_measurement_theta_min 3.134
_cell_volume 1559.74(14)
_computing_cell_refinement 'Scalepack (Otwinowski & Minor 1997)'
_computing_data_collection 'COLLECT (Nonius 2004)'
_computing_data_reduction 'Denzo and Scalepack (Otwinowski & Minor 1997)'
_computing_molecular_graphics 'ORTEPIII (Burnett & Johnson, 1996)'
_computing_publication_material SHELXL97
_computing_structure_refinement 'SHELXL97 (Sheldrick, 1997)'
_computing_structure_solution 'SHELXS97 (Sheldrick, 1997)'
_diffrn_ambient_temperature 200(2)
_diffrn_measured_fraction_theta_full 0.988
_diffrn_measured_fraction_theta_max 0.988
_diffrn_measurement_device '95mm CCD camera on \k-goniostat'
_diffrn_measurement_device_type 'Nonius KappaCCD'
_diffrn_measurement_method 'CCD; rotation images; thick slices'
_diffrn_radiation_monochromator 'MONTEL, graded multilayered X-ray optics'
_diffrn_radiation_source 'rotating anode'
_diffrn_radiation_type MoK\a
_diffrn_radiation_wavelength 0.71073
_diffrn_reflns_av_R_equivalents 0.0731
_diffrn_reflns_av_sigmaI/netI 0.0601
_diffrn_reflns_limit_h_max 28
_diffrn_reflns_limit_h_min -28
_diffrn_reflns_limit_k_max 6
_diffrn_reflns_limit_k_min -6
_diffrn_reflns_limit_l_max 20
_diffrn_reflns_limit_l_min -20
_diffrn_reflns_number 6634
_diffrn_reflns_theta_full 27.63
_diffrn_reflns_theta_max 27.63
_diffrn_reflns_theta_min 3.73
_exptl_absorpt_coefficient_mu 0.103
_exptl_absorpt_correction_type none
_exptl_crystal_colour colourless
_exptl_crystal_density_diffrn 1.326
_exptl_crystal_density_method 'not measured'
_exptl_crystal_description needle
_exptl_crystal_F_000 664
_exptl_crystal_size_max 0.40
_exptl_crystal_size_mid 0.05
_exptl_crystal_size_min 0.045
_refine_diff_density_max 0.184
_refine_diff_density_min -0.235
_refine_ls_extinction_method none
_refine_ls_goodness_of_fit_ref 1.036
_refine_ls_hydrogen_treatment constr
_refine_ls_matrix_type full
_refine_ls_number_parameters 205
_refine_ls_number_reflns 2006
_refine_ls_number_restraints 1
_refine_ls_restrained_S_all 1.036
_refine_ls_R_factor_all 0.0963
_refine_ls_R_factor_gt 0.0481
_refine_ls_shift/su_max 0.000
_refine_ls_shift/su_mean 0.000
_refine_ls_structure_factor_coef Fsqd
_refine_ls_weighting_details 'calc w=1/[\s^2^(Fo^2^)+(0.0692P)^2^] where P=(Fo^2^+2Fc^2^)/3'
_refine_ls_weighting_scheme calc
_refine_ls_wR_factor_gt 0.1089
_refine_ls_wR_factor_ref 0.1277
_reflns_number_gt 1238
_reflns_number_total 2006
_reflns_threshold_expression 'I >2\s(I)'
_cod_data_source_file ln2001.cif
_cod_data_source_block I
_cod_original_cell_volume 1559.74(13)
_cod_original_sg_symbol_H-M 'C 2'
_cod_database_code 2216644
_cod_database_fobs_code 2216644

loop_
_symmetry_equiv_pos_as_xyz
'x, y, z'
'-x, y, -z'
'x+1/2, y+1/2, z'
'-x+1/2, y+1/2, -z'

loop_
_atom_site_type_symbol
_atom_site_label
_atom_site_fract_x
_atom_site_fract_y
_atom_site_fract_z
_atom_site_U_iso_or_equiv
_atom_site_adp_type
_atom_site_calc_flag
_atom_site_refinement_flags
_atom_site_occupancy
O O1 0.82189(10) 0.8533(6) 0.73526(14) 0.0475(6) Uani d . 1
O O4 0.98051(9) 0.5771(5) 0.74614(12) 0.0403(6) Uani d . 1
O O6 0.97148(11) 0.5728(7) 0.88686(14) 0.0604(8) Uani d . 1
O O7 0.76006(10) 0.5196(6) 0.63550(15) 0.0513(6) Uani d . 1
O O8 0.87819(10) 0.5175(7) 0.48398(13) 0.0506(7) Uani d . 1
H H88 0.9010 0.4539 0.4550 0.057(3) Uiso calc R 1
N N1 0.91647(11) 0.5482(7) 0.57293(15) 0.0395(7) Uani d . 1
C C1 0.78439(16) 0.7958(8) 0.6454(2) 0.0448(9) Uani d . 1
H H1 0.7472 0.9315 0.6274 0.057(3) Uiso calc R 1
C C2 0.82390(14) 0.8336(9) 0.5833(2) 0.0472(8) Uani d . 1
H H21 0.7993 0.7539 0.5248 0.057(3) Uiso calc R 1
H H22 0.8302 1.0392 0.5755 0.057(3) Uiso calc R 1
C C3 0.88860(14) 0.6914(7) 0.6164(2) 0.0374(7) Uani d . 1
C C4 0.92304(13) 0.7422(8) 0.7127(2) 0.0387(8) Uani d . 1
H H4 0.9350 0.9480 0.7211 0.057(3) Uiso calc R 1
C C5 0.87757(14) 0.6750(8) 0.7645(2) 0.0443(8) Uani d . 1
H H5 0.8643 0.4706 0.7562 0.057(3) Uiso calc R 1
C C6 0.91267(17) 0.7332(11) 0.8605(2) 0.0607(11) Uani d . 1
H H61 0.9224 0.9388 0.8696 0.057(3) Uiso calc R 1
H H62 0.8853 0.6770 0.8963 0.057(3) Uiso calc R 1
C C7 0.71604(17) 0.4730(10) 0.6834(3) 0.0647(12) Uani d . 1
H H71 0.6869 0.6366 0.6755 0.110(7) Uiso calc R 1
H H72 0.7404 0.4498 0.7461 0.110(7) Uiso calc R 1
H H73 0.6907 0.3008 0.6614 0.110(7) Uiso calc R 1
C C8 1.01113(16) 0.6450(8) 0.8370(2) 0.0475(9) Uani d . 1
H H8 1.0199 0.8542 0.8426 0.057(3) Uiso calc R 1
C C9 1.07425(15) 0.4886(8) 0.8695(2) 0.0456(8) Uani d . 1
C C10 1.11891(16) 0.5232(11) 0.8264(2) 0.0598(10) Uani d . 1
H H10 1.1085 0.6407 0.7756 0.057(3) Uiso calc R 1
C C11 1.17843(17) 0.3908(10) 0.8557(2) 0.0600(11) Uani d . 1
H H11 1.2088 0.4198 0.8257 0.057(3) Uiso calc R 1
C C12 1.19364(18) 0.2166(10) 0.9285(2) 0.0601(11) Uani d . 1
H H12 1.2341 0.1209 0.9483 0.057(3) Uiso calc R 1
C C13 1.14973(19) 0.1827(11) 0.9724(3) 0.0706(13) Uani d . 1
H H13 1.1603 0.0653 1.0233 0.057(3) Uiso calc R 1
C C14 1.09005(16) 0.3177(10) 0.9433(2) 0.0556(10) Uani d . 1
H H14 1.0601 0.2924 0.9743 0.057(3) Uiso calc R 1
O O9 0.95366(10) 0.3482(5) 0.39429(15) 0.0450(6) Uani d . 1
H H89 0.9861 0.4391 0.3918 0.110(7) Uiso calc R 1
C C15 0.9600(2) 0.0630(10) 0.3752(4) 0.0866(16) Uani d . 1
H H151 0.9493 0.0391 0.3114 0.110(7) Uiso calc R 1
H H152 0.9305 -0.0522 0.3960 0.110(7) Uiso calc R 1
H H153 1.0046 0.0013 0.4048 0.110(7) Uiso calc R 1

loop_
_atom_site_aniso_label
_atom_site_aniso_U_11
_atom_site_aniso_U_22
_atom_site_aniso_U_33
_atom_site_aniso_U_12
_atom_site_aniso_U_13
_atom_site_aniso_U_23
O1 0.0450(11) 0.0520(14) 0.0465(12) 0.0088(12) 0.0165(10) -0.0091(12)
O4 0.0380(10) 0.0493(14) 0.0300(10) 0.0059(11) 0.0063(8) -0.0017(10)
O6 0.0576(14) 0.090(2) 0.0361(12) 0.0198(16) 0.0187(11) 0.0043(15)
O7 0.0430(12) 0.0505(17) 0.0638(15) 0.0044(13) 0.0223(11) -0.0119(14)
O8 0.0441(11) 0.0719(18) 0.0323(11) 0.0110(14) 0.0078(9) -0.0057(13)
N1 0.0359(12) 0.0500(18) 0.0298(13) 0.0004(14) 0.0067(11) -0.0022(14)
C1 0.0428(17) 0.047(2) 0.0451(19) 0.0067(17) 0.0147(15) -0.0061(17)
C2 0.0454(17) 0.050(2) 0.0454(18) 0.0123(19) 0.0133(15) 0.0045(18)
C3 0.0349(15) 0.0388(18) 0.0399(18) 0.0002(15) 0.0141(14) 0.0006(16)
C4 0.0357(15) 0.0407(19) 0.0392(18) 0.0024(15) 0.0117(14) -0.0027(15)
C5 0.0453(18) 0.049(2) 0.0401(18) 0.0090(17) 0.0162(15) -0.0016(17)
C6 0.058(2) 0.083(3) 0.045(2) 0.018(2) 0.0227(17) -0.004(2)
C7 0.053(2) 0.062(3) 0.090(3) -0.003(2) 0.038(2) -0.015(2)
C8 0.0493(19) 0.054(2) 0.0320(17) 0.0026(17) 0.0034(15) -0.0049(16)
C9 0.0452(17) 0.050(2) 0.0336(16) 0.0003(18) 0.0016(14) -0.0079(17)
C10 0.058(2) 0.078(3) 0.0384(18) 0.017(2) 0.0083(16) 0.008(2)
C11 0.051(2) 0.074(3) 0.049(2) 0.013(2) 0.0084(17) -0.004(2)
C12 0.051(2) 0.055(2) 0.061(2) 0.002(2) -0.0012(19) 0.001(2)
C13 0.056(2) 0.074(3) 0.068(3) -0.004(2) 0.000(2) 0.027(2)
C14 0.0479(19) 0.062(3) 0.049(2) -0.006(2) 0.0046(16) 0.009(2)
O9 0.0444(12) 0.0445(14) 0.0494(13) -0.0022(12) 0.0196(10) -0.0060(12)
C15 0.065(3) 0.046(3) 0.159(5) -0.004(2) 0.050(3) -0.024(3)

loop_
_atom_type_symbol
_atom_type_description
_atom_type_scat_dispersion_real
_atom_type_scat_dispersion_imag
_atom_type_scat_source
C C 0.0033 0.0000 'International Tables Vol C Tables 4.2.6.8 and 6.1.1.4'
H H 0.0000 0.0000 'International Tables Vol C Tables 4.2.6.8 and 6.1.1.4'
N N 0.0061 0.0000 'International Tables Vol C Tables 4.2.6.8 and 6.1.1.4'
O O 0.0106 0.0000 'International Tables Vol C Tables 4.2.6.8 and 6.1.1.4'

loop_
_geom_angle_atom_site_label_1
_geom_angle_atom_site_label_2
_geom_angle_atom_site_label_3
_geom_angle
C5 O1 C1 111.6(2)
C4 O4 C8 109.0(2)
C8 O6 C6 111.6(3)
C1 O7 C7 112.3(3)
N1 O8 H88 109.5
C3 N1 O8 112.4(2)
O7 C1 O1 111.3(3)
O7 C1 C2 108.0(3)
O1 C1 C2 112.0(3)
O7 C1 H1 108.5
O1 C1 H1 108.5
C2 C1 H1 108.5
C3 C2 C1 112.7(3)
C3 C2 H21 109.0
C1 C2 H21 109.0
C3 C2 H22 109.0
C1 C2 H22 109.0
H21 C2 H22 107.8
N1 C3 C2 127.9(3)
N1 C3 C4 118.9(3)
C2 C3 C4 113.2(3)
O4 C4 C3 112.7(3)
O4 C4 C5 109.5(3)
C3 C4 C5 109.4(2)
O4 C4 H4 108.4
C3 C4 H4 108.4
C5 C4 H4 108.4
O1 C5 C6 109.0(3)
O1 C5 C4 109.8(3)
C6 C5 C4 108.4(3)
O1 C5 H5 109.9
C6 C5 H5 109.9
C4 C5 H5 109.9
O6 C6 C5 108.4(3)
O6 C6 H61 110.0
C5 C6 H61 110.0
O6 C6 H62 110.0
C5 C6 H62 110.0
H61 C6 H62 108.4
O7 C7 H71 109.5
O7 C7 H72 109.5
H71 C7 H72 109.5
O7 C7 H73 109.5
H71 C7 H73 109.5
H72 C7 H73 109.5
O6 C8 O4 111.0(3)
O6 C8 C9 110.7(3)
O4 C8 C9 108.5(3)
O6 C8 H8 108.9
O4 C8 H8 108.9
C9 C8 H8 108.9
C10 C9 C14 118.7(3)
C10 C9 C8 119.4(3)
C14 C9 C8 122.0(3)
C9 C10 C11 121.3(4)
C9 C10 H10 119.3
C11 C10 H10 119.3
C12 C11 C10 119.8(4)
C12 C11 H11 120.1
C10 C11 H11 120.1
C13 C12 C11 119.3(4)
C13 C12 H12 120.4
C11 C12 H12 120.4
C12 C13 C14 120.8(4)
C12 C13 H13 119.6
C14 C13 H13 119.6
C9 C14 C13 120.0(4)
C9 C14 H14 120.0
C13 C14 H14 120.0
C15 O9 H89 109.5
O9 C15 H151 109.5
O9 C15 H152 109.5
H151 C15 H152 109.5
O9 C15 H153 109.5
H151 C15 H153 109.5
H152 C15 H153 109.5

loop_
_geom_bond_atom_site_label_1
_geom_bond_atom_site_label_2
_geom_bond_distance
O1 C5 1.426(4)
O1 C1 1.433(4)
O4 C4 1.425(4)
O4 C8 1.429(3)
O6 C8 1.400(4)
O6 C6 1.431(4)
O7 C1 1.392(5)
O7 C7 1.431(4)
O8 N1 1.407(3)
O8 H88 0.8400
N1 C3 1.260(4)
C1 C2 1.528(4)
C1 H1 1.0000
C2 C3 1.497(4)
C2 H21 0.9900
C2 H22 0.9900
C3 C4 1.501(4)
C4 C5 1.523(4)
C4 H4 1.0000
C5 C6 1.506(4)
C5 H5 1.0000
C6 H61 0.9900
C6 H62 0.9900
C7 H71 0.9800
C7 H72 0.9800
C7 H73 0.9800
C8 C9 1.500(5)
C8 H8 1.0000
C9 C10 1.378(5)
C9 C14 1.378(5)
C10 C11 1.380(5)
C10 H10 0.9500
C11 C12 1.376(6)
C11 H11 0.9500
C12 C13 1.372(6)
C12 H12 0.9500
C13 C14 1.388(5)
C13 H13 0.9500
C14 H14 0.9500
O9 C15 1.392(5)
O9 H89 0.8400
C15 H151 0.9800
C15 H152 0.9800
C15 H153 0.9800

loop_
_geom_hbond_atom_site_label_D
_geom_hbond_atom_site_label_H
_geom_hbond_atom_site_label_A
_geom_hbond_site_symmetry_A
_geom_hbond_distance_DH
_geom_hbond_distance_HA
_geom_hbond_distance_DA
_geom_hbond_angle_DHA
O8 H88 O9 . 0.84 1.80 2.641(3) 175
O9 H89 N1 2_756 0.84 2.08 2.873(4) 157

loop_
_geom_torsion_atom_site_label_1
_geom_torsion_atom_site_label_2
_geom_torsion_atom_site_label_3
_geom_torsion_atom_site_label_4
_geom_torsion
C7 O7 C1 O1 63.5(3)
C7 O7 C1 C2 -173.1(3)
C5 O1 C1 O7 63.2(3)
C5 O1 C1 C2 -57.8(4)
O7 C1 C2 C3 -75.9(4)
O1 C1 C2 C3 47.0(4)
O8 N1 C3 C2 -2.8(5)
O8 N1 C3 C4 179.7(3)
C1 C2 C3 N1 137.9(4)
C1 C2 C3 C4 -44.5(4)
C8 O4 C4 C3 178.2(3)
C8 O4 C4 C5 -59.8(3)
N1 C3 C4 O4 -9.8(4)
C2 C3 C4 O4 172.4(3)
N1 C3 C4 C5 -131.8(3)
C2 C3 C4 C5 50.3(4)
C1 O1 C5 C6 -176.7(3)
C1 O1 C5 C4 64.8(3)
O4 C4 C5 O1 176.1(3)
C3 C4 C5 O1 -59.9(4)
O4 C4 C5 C6 57.2(4)
C3 C4 C5 C6 -178.9(3)
C8 O6 C6 C5 59.1(4)
O1 C5 C6 O6 -174.7(3)
C4 C5 C6 O6 -55.3(4)
C6 O6 C8 O4 -63.1(4)
C6 O6 C8 C9 176.3(3)
C4 O4 C8 O6 62.8(3)
C4 O4 C8 C9 -175.3(3)
O6 C8 C9 C10 177.5(3)
O4 C8 C9 C10 55.5(5)
O6 C8 C9 C14 -4.8(5)
O4 C8 C9 C14 -126.8(4)
C14 C9 C10 C11 0.1(6)
C8 C9 C10 C11 177.9(4)
C9 C10 C11 C12 1.0(7)
C10 C11 C12 C13 -1.6(7)
C11 C12 C13 C14 1.1(7)
C10 C9 C14 C13 -0.6(6)
C8 C9 C14 C13 -178.3(4)
C12 C13 C14 C9 0.0(7)

loop_
_cod_related_entry_id
_cod_related_entry_database
_cod_related_entry_code
1 ChemSpider 21196321
